data_7203654
loop_
_publ_author_name
'Burke, Nichola J.'
'Burrows, Andrew D.'
'Mahon, Mary F.'
'Warren, John E.'

_publ_section_title
;
 Structural manipulation through control of hydrogen bonding faces: the
 effects of cation substitution on the guanidinium sulfonate structure
;
_journal_issue 12
_journal_name_full CrystEngComm
_journal_page_first 931
_journal_paper_doi 10.1039/b612883a
_journal_volume 8
_journal_year 2006
_chemical_formula_sum 'C13 H19 N3 O4 S'
_chemical_formula_weight 313.37
_chemical_name_systematic
;
?
;
_space_group_IT_number 14
_symmetry_cell_setting monoclinic
_symmetry_space_group_name_Hall '-P 2yab'
_symmetry_space_group_name_H-M 'P 1 21/a 1'
_atom_sites_solution_hydrogens geom
_atom_sites_solution_primary direct
_atom_sites_solution_secondary difmap
_audit_creation_method SHELXL-97
_cell_angle_alpha 90.00
_cell_angle_beta 102.954(1)
_cell_angle_gamma 90.00
_cell_formula_units_Z 4
_cell_length_a 11.0940(2)
_cell_length_b 10.6850(2)
_cell_length_c 12.7100(3)
_cell_measurement_reflns_used 10014
_cell_measurement_temperature 150(2)
_cell_measurement_theta_max 27.48
_cell_measurement_theta_min 2.91
_cell_volume 1468.29(5)
_computing_data_reduction 'Denzo & Scalepack (Otwinowski & Minor, 1997)'
_computing_molecular_graphics 'ORTEX (P.McArdle, 1995)'
_computing_publication_material 'SHELXL-97/2 (Sheldrick,1997)'
_computing_structure_refinement 'SHELXL-97 (Sheldrick, 1997)'
_computing_structure_solution 'SHELXS-97 (Sheldrick, 1990)'
_diffrn_ambient_temperature 150(2)
_diffrn_measured_fraction_theta_full 0.996
_diffrn_measured_fraction_theta_max 0.996
_diffrn_measurement_device_type KappaCCD
_diffrn_measurement_method KappaCCD
_diffrn_radiation_monochromator graphite
_diffrn_radiation_source 'fine-focus sealed tube'
_diffrn_radiation_type MoK\a
_diffrn_radiation_wavelength 0.71073
_diffrn_reflns_av_R_equivalents 0.0529
_diffrn_reflns_av_sigmaI/netI 0.0361
_diffrn_reflns_limit_h_max 14
_diffrn_reflns_limit_h_min -14
_diffrn_reflns_limit_k_max 13
_diffrn_reflns_limit_k_min -13
_diffrn_reflns_limit_l_max 16
_diffrn_reflns_limit_l_min -16
_diffrn_reflns_number 29129
_diffrn_reflns_theta_full 27.50
_diffrn_reflns_theta_max 27.50
_diffrn_reflns_theta_min 3.77
_exptl_absorpt_coefficient_mu 0.240
_exptl_absorpt_correction_T_max 0.978
_exptl_absorpt_correction_T_min 0.953
_exptl_absorpt_correction_type multi-scan
_exptl_crystal_colour Colourless
_exptl_crystal_density_diffrn 1.418
_exptl_crystal_density_method 'not measured'
_exptl_crystal_description Block
_exptl_crystal_F_000 664
_exptl_crystal_size_max 0.25
_exptl_crystal_size_mid 0.15
_exptl_crystal_size_min 0.15
_refine_diff_density_max 0.283
_refine_diff_density_min -0.463
_refine_diff_density_rms 0.094
_refine_ls_extinction_coef 0.0167(18)
_refine_ls_extinction_expression Fc^*^=kFc[1+0.001xFc^2^\l^3^/sin(2\q)]^-1/4^
_refine_ls_extinction_method SHELXL
_refine_ls_goodness_of_fit_ref 1.042
_refine_ls_hydrogen_treatment constr
_refine_ls_matrix_type full
_refine_ls_number_parameters 209
_refine_ls_number_reflns 3358
_refine_ls_number_restraints 0
_refine_ls_restrained_S_all 1.042
_refine_ls_R_factor_all 0.0573
_refine_ls_R_factor_gt 0.0382
_refine_ls_shift/su_max 0.000
_refine_ls_shift/su_mean 0.000
_refine_ls_structure_factor_coef Fsqd
_refine_ls_weighting_details
; calc
[1.00000+0.00000exp(0.00(sin\q/\l)^2^)]/
[\s^2^(Fo^2^)+0.0000+0.6067*P+(0.0453P)^2^+0.0000sin\q/\l]
where P = 0.00000Fo^2^ + 1.00000Fc^2^
;
_refine_ls_weighting_scheme calc
_refine_ls_wR_factor_gt 0.0885
_refine_ls_wR_factor_ref 0.0973
_reflns_number_gt 2597
_reflns_number_total 3358
_reflns_threshold_expression >2sigma(I)
_cod_data_source_file b612883a.txt
_cod_data_source_block compound_1c_h02njb2
_cod_depositor_comments
;
The following automatic conversions were performed:
'_symmetry_cell_setting' value 'Monoclinic' changed to 'monoclinic'
according to '/home/saulius/struct/CIF-dictionaries/cif_core.dic'
dictionary named 'cif_core.dic' version 2.4.1 from
2010-06-29.

'_exptl_absorpt_correction_type' value 'Multiscan' changed to
'multi-scan' according to
'/home/saulius/struct/CIF-dictionaries/cif_core.dic' dictionary named
'cif_core.dic' version 2.4.1 from 2010-06-29.

Automatic conversion script
Id: cif_fix_enum 1527 2010-12-29 10:47:43Z saulius 
;
_cod_original_sg_symbol_H-M P21/a
_cod_database_code 7203654

loop_
_symmetry_equiv_pos_as_xyz
'x, y, z'
'-x+1/2, y+1/2, -z'
'-x, -y, -z'
'x-1/2, -y-1/2, z'

loop_
_atom_site_label
_atom_site_type_symbol
_atom_site_fract_x
_atom_site_fract_y
_atom_site_fract_z
_atom_site_U_iso_or_equiv
_atom_site_adp_type
_atom_site_occupancy
_atom_site_symmetry_multiplicity
_atom_site_calc_flag
_atom_site_refinement_flags
_atom_site_disorder_assembly
_atom_site_disorder_group
S1 S 0.20452(4) -0.04447(4) 0.23029(3) 0.02409(14) Uani 1 1 d . . .
O1 O 0.30632(12) -0.13207(12) 0.23538(10) 0.0389(3) Uani 1 1 d . . .
O2 O 0.22024(11) 0.06864(11) 0.17026(9) 0.0283(3) Uani 1 1 d . . .
O3 O 0.08508(12) -0.10357(11) 0.18909(9) 0.0321(3) Uani 1 1 d . . .
O4 O -0.00464(12) 0.16463(12) 0.03641(11) 0.0304(3) Uani 1 1 d . . .
N1 N 0.03490(14) 0.62188(13) 0.17736(12) 0.0325(4) Uani 1 1 d . . .
H1B H 0.0851 0.6865 0.1834 0.039 Uiso 1 1 calc R . .
H1A H -0.0374 0.6296 0.1943 0.039 Uiso 1 1 calc R . .
N2 N -0.01029(14) 0.41659(14) 0.13539(13) 0.0277(3) Uani 1 1 d . . .
N3 N 0.17669(13) 0.49745(13) 0.11638(11) 0.0283(3) Uani 1 1 d . . .
C1 C 0.06831(16) 0.51246(15) 0.14264(12) 0.0248(4) Uani 1 1 d . . .
C2 C 0.25773(18) 0.60259(18) 0.10848(16) 0.0387(5) Uani 1 1 d . . .
H2D H 0.2480 0.6263 0.0325 0.058 Uiso 1 1 calc R . .
H2E H 0.3438 0.5785 0.1384 0.058 Uiso 1 1 calc R . .
H2C H 0.2359 0.6738 0.1492 0.058 Uiso 1 1 calc R . .
C3 C 0.21191(16) 0.37588(17) 0.08003(16) 0.0344(4) Uani 1 1 d . . .
H3A H 0.1987 0.3108 0.1306 0.052 Uiso 1 1 calc R . .
H3B H 0.2994 0.3776 0.0771 0.052 Uiso 1 1 calc R . .
H3C H 0.1612 0.3577 0.0080 0.052 Uiso 1 1 calc R . .
C4 C 0.20961(15) 0.00049(14) 0.36568(12) 0.0228(3) Uani 1 1 d . . .
C5 C 0.30522(16) -0.04534(15) 0.44399(14) 0.0281(4) Uani 1 1 d . . .
H5 H 0.3665 -0.0965 0.4240 0.034 Uiso 1 1 calc R . .
C6 C 0.31354(17) -0.01745(17) 0.55369(14) 0.0338(4) Uani 1 1 d . . .
H6 H 0.3809 -0.0484 0.6072 0.041 Uiso 1 1 calc R . .
C7 C 0.22534(17) 0.05354(16) 0.58276(14) 0.0318(4) Uani 1 1 d . . .
H7 H 0.2308 0.0706 0.6571 0.038 Uiso 1 1 calc R . .
C8 C 0.12497(16) 0.10303(14) 0.50478(13) 0.0250(4) Uani 1 1 d . . .
C9 C 0.03160(17) 0.17546(15) 0.53578(14) 0.0305(4) Uani 1 1 d . . .
H9 H 0.0358 0.1900 0.6102 0.037 Uiso 1 1 calc R . .
C10 C -0.06366(17) 0.22439(16) 0.46094(15) 0.0329(4) Uani 1 1 d . . .
H10 H -0.1256 0.2725 0.4831 0.039 Uiso 1 1 calc R . .
C11 C -0.07025(16) 0.20355(16) 0.35045(15) 0.0311(4) Uani 1 1 d . . .
H11 H -0.1358 0.2399 0.2983 0.037 Uiso 1 1 calc R . .
C12 C 0.01615(15) 0.13186(15) 0.31706(13) 0.0263(4) Uani 1 1 d . . .
H12 H 0.0091 0.1176 0.2421 0.032 Uiso 1 1 calc R . .
C13 C 0.11641(14) 0.07847(14) 0.39329(12) 0.0218(3) Uani 1 1 d . . .
H1 H -0.021(2) 0.144(2) -0.028(2) 0.061(8) Uiso 1 1 d . . .
H3 H 0.056(3) 0.123(2) 0.066(2) 0.067(8) Uiso 1 1 d . . .
H2A H -0.080(2) 0.4278(19) 0.1527(16) 0.037(6) Uiso 1 1 d . . .
H2B H 0.0040(19) 0.348(2) 0.1077(16) 0.036(5) Uiso 1 1 d . . .

loop_
_atom_site_aniso_label
_atom_site_aniso_U_11
_atom_site_aniso_U_22
_atom_site_aniso_U_33
_atom_site_aniso_U_23
_atom_site_aniso_U_13
_atom_site_aniso_U_12
S1 0.0268(2) 0.0220(2) 0.0246(2) -0.00206(15) 0.00812(16) 0.00022(15)
O1 0.0442(8) 0.0365(7) 0.0384(7) -0.0013(6) 0.0140(6) 0.0165(6)
O2 0.0310(6) 0.0282(6) 0.0268(6) 0.0027(5) 0.0092(5) -0.0033(5)
O3 0.0366(7) 0.0315(6) 0.0287(6) -0.0075(5) 0.0081(5) -0.0118(5)
O4 0.0298(7) 0.0336(7) 0.0278(7) -0.0023(5) 0.0062(5) 0.0024(5)
N1 0.0372(9) 0.0249(7) 0.0359(8) -0.0024(6) 0.0096(7) -0.0019(6)
N2 0.0245(8) 0.0236(7) 0.0370(8) -0.0020(6) 0.0109(6) -0.0012(6)
N3 0.0272(8) 0.0281(7) 0.0301(7) -0.0011(6) 0.0073(6) -0.0048(6)
C1 0.0283(9) 0.0251(8) 0.0198(8) 0.0039(6) 0.0024(6) 0.0001(7)
C2 0.0382(11) 0.0392(11) 0.0410(11) -0.0011(8) 0.0135(9) -0.0161(8)
C3 0.0245(9) 0.0353(10) 0.0442(11) -0.0048(8) 0.0093(8) 0.0015(7)
C4 0.0246(8) 0.0196(7) 0.0243(8) 0.0003(6) 0.0059(6) -0.0031(6)
C5 0.0272(9) 0.0254(8) 0.0312(9) 0.0026(7) 0.0050(7) 0.0011(7)
C6 0.0328(10) 0.0372(10) 0.0270(9) 0.0053(7) -0.0027(7) -0.0019(8)
C7 0.0387(10) 0.0333(9) 0.0222(8) -0.0010(7) 0.0046(7) -0.0094(8)
C8 0.0291(9) 0.0214(8) 0.0255(8) -0.0016(6) 0.0083(7) -0.0082(6)
C9 0.0397(10) 0.0243(8) 0.0317(9) -0.0079(7) 0.0170(8) -0.0087(7)
C10 0.0343(10) 0.0232(8) 0.0460(11) -0.0046(8) 0.0194(8) -0.0010(7)
C11 0.0282(9) 0.0274(9) 0.0385(10) 0.0036(7) 0.0094(8) 0.0035(7)
C12 0.0276(9) 0.0252(8) 0.0267(8) 0.0020(7) 0.0074(7) 0.0008(7)
C13 0.0242(8) 0.0180(7) 0.0238(8) -0.0002(6) 0.0067(6) -0.0039(6)

loop_
_atom_type_symbol
_atom_type_description
_atom_type_scat_dispersion_real
_atom_type_scat_dispersion_imag
_atom_type_scat_source
C C 0.0033 0.0016 'International Tables Vol C Tables 4.2.6.8 and 6.1.1.4'
H H 0.0000 0.0000 'International Tables Vol C Tables 4.2.6.8 and 6.1.1.4'
N N 0.0061 0.0033 'International Tables Vol C Tables 4.2.6.8 and 6.1.1.4'
O O 0.0106 0.0060 'International Tables Vol C Tables 4.2.6.8 and 6.1.1.4'
S S 0.1246 0.1234 'International Tables Vol C Tables 4.2.6.8 and 6.1.1.4'

loop_
_geom_angle_atom_site_label_1
_geom_angle_atom_site_label_2
_geom_angle_atom_site_label_3
_geom_angle
_geom_angle_site_symmetry_1
_geom_angle_site_symmetry_3
_geom_angle_publ_flag
O3 S1 O1 111.80(8) . . ?
O3 S1 O2 112.14(7) . . ?
O1 S1 O2 111.88(7) . . ?
O3 S1 C4 107.14(7) . . ?
O1 S1 C4 105.96(8) . . ?
O2 S1 C4 107.51(7) . . ?
C1 N3 C2 122.13(15) . . ?
C1 N3 C3 120.56(14) . . ?
C2 N3 C3 116.82(14) . . ?
N3 C1 N1 121.64(15) . . ?
N3 C1 N2 120.28(15) . . ?
N1 C1 N2 118.09(16) . . ?
C5 C4 C13 120.89(15) . . ?
C5 C4 S1 117.26(13) . . ?
C13 C4 S1 121.83(12) . . ?
C4 C5 C6 120.74(16) . . ?
C7 C6 C5 119.87(16) . . ?
C6 C7 C8 121.41(16) . . ?
C7 C8 C9 121.19(15) . . ?
C7 C8 C13 119.62(15) . . ?
C9 C8 C13 119.18(15) . . ?
C10 C9 C8 121.19(16) . . ?
C9 C10 C11 119.74(16) . . ?
C12 C11 C10 121.02(16) . . ?
C11 C12 C13 120.64(16) . . ?
C12 C13 C8 118.18(15) . . ?
C12 C13 C4 124.38(14) . . ?
C8 C13 C4 117.44(14) . . ?

loop_
_geom_bond_atom_site_label_1
_geom_bond_atom_site_label_2
_geom_bond_distance
_geom_bond_site_symmetry_2
_geom_bond_publ_flag
S1 O3 1.4553(12) . ?
S1 O1 1.4570(12) . ?
S1 O2 1.4604(12) . ?
S1 C4 1.7752(16) . ?
N1 C1 1.331(2) . ?
N2 C1 1.335(2) . ?
N3 C1 1.328(2) . ?
N3 C2 1.456(2) . ?
N3 C3 1.461(2) . ?
C4 C5 1.372(2) . ?
C4 C13 1.431(2) . ?
C5 C6 1.408(2) . ?
C6 C7 1.353(3) . ?
C7 C8 1.417(2) . ?
C8 C9 1.418(2) . ?
C8 C13 1.423(2) . ?
C9 C10 1.358(3) . ?
C10 C11 1.408(3) . ?
C11 C12 1.367(2) . ?
C12 C13 1.421(2) . ?

loop_
_cod_related_entry_id
_cod_related_entry_database
_cod_related_entry_code
1 ChemSpider 30653675
